data_7003857
loop_
_publ_author_name
'Findlater, Michael'
'Hill, Nicholas J.'
'Cowley, Alan H.'

_publ_section_title
;
 Synthesis and structure of two new (guanidinate)boron dichlorides and
 their attempted conversion to boron(i) derivatives
;
_journal_issue 33
_journal_name_full 'Dalton Transactions'
_journal_page_first 4419
_journal_page_last 4423
_journal_paper_doi 10.1039/b800625c
_journal_year 2008
_chemical_formula_moiety 'C37 H44 B Cl2 N3'
_chemical_formula_sum 'C37 H44 B Cl2 N3'
_chemical_formula_weight 612.46
_space_group_IT_number 7
_symmetry_cell_setting monoclinic
_symmetry_space_group_name_Hall 'P -2yc'
_symmetry_space_group_name_H-M 'P 1 c 1'
_atom_sites_solution_hydrogens geom
_atom_sites_solution_primary direct
_atom_sites_solution_secondary difmap
_cell_angle_alpha 90
_cell_angle_beta 124.90(2)
_cell_angle_gamma 90
_cell_formula_units_Z 2
_cell_length_a 12.258(5)
_cell_length_b 10.481(4)
_cell_length_c 16.149(5)
_cell_measurement_reflns_used 13089
_cell_measurement_temperature 153(2)
_cell_measurement_theta_max 27.50
_cell_measurement_theta_min 2.56
_cell_volume 1701.6(12)
_computing_cell_refinement Denzo
_computing_data_collection 'Nonius Collect'
_computing_data_reduction Scalepack
_computing_molecular_graphics 'SHELXL-97 (Sheldrick, 1997)'
_computing_publication_material 'SHELXL-97 (Sheldrick, 1997)'
_computing_structure_refinement 'SHELXL-97 (Sheldrick, 1997)'
_computing_structure_solution 'SHELXL-97 (Sheldrick, 1997)'
_diffrn_ambient_temperature 153(2)
_diffrn_measured_fraction_theta_full 0.993
_diffrn_measured_fraction_theta_max 0.993
_diffrn_measurement_device_type 'Nonius Kappa CCD'
_diffrn_measurement_method \w-scan
_diffrn_radiation_monochromator graphite
_diffrn_radiation_source 'fine-focus sealed tube'
_diffrn_radiation_type MoK\a
_diffrn_radiation_wavelength 0.71069
_diffrn_reflns_av_R_equivalents 0.0258
_diffrn_reflns_av_sigmaI/netI 0.1304
_diffrn_reflns_limit_h_max 15
_diffrn_reflns_limit_h_min -15
_diffrn_reflns_limit_k_max 13
_diffrn_reflns_limit_k_min -12
_diffrn_reflns_limit_l_max 20
_diffrn_reflns_limit_l_min -20
_diffrn_reflns_number 6945
_diffrn_reflns_theta_full 27.49
_diffrn_reflns_theta_max 27.49
_diffrn_reflns_theta_min 1.94
_exptl_absorpt_coefficient_mu 0.220
_exptl_absorpt_correction_type none
_exptl_crystal_colour colorless
_exptl_crystal_density_diffrn 1.195
_exptl_crystal_density_method 'not measured'
_exptl_crystal_description block
_exptl_crystal_F_000 652
_exptl_crystal_size_max 0.10
_exptl_crystal_size_mid 0.06
_exptl_crystal_size_min 0.06
_refine_diff_density_max 0.433
_refine_diff_density_min -0.743
_refine_diff_density_rms 0.185
_refine_ls_abs_structure_details 'Flack H D (1983), Acta Cryst. A39, 876-881'
_refine_ls_abs_structure_Flack 0.54(8)
_refine_ls_extinction_method none
_refine_ls_goodness_of_fit_ref 1.088
_refine_ls_hydrogen_treatment constr
_refine_ls_matrix_type full
_refine_ls_number_parameters 389
_refine_ls_number_reflns 6936
_refine_ls_number_restraints 2
_refine_ls_restrained_S_all 1.087
_refine_ls_R_factor_all 0.1455
_refine_ls_R_factor_gt 0.0581
_refine_ls_shift/su_max 0.000
_refine_ls_shift/su_mean 0.000
_refine_ls_structure_factor_coef Fsqd
_refine_ls_weighting_details 'calc w=1/[\s^2^(Fo^2^)+(0.0915P)^2^+0.0000P] where P=(Fo^2^+2Fc^2^)/3'
_refine_ls_weighting_scheme calc
_refine_ls_wR_factor_gt 0.1242
_refine_ls_wR_factor_ref 0.1812
_reflns_number_gt 4041
_reflns_number_total 6936
_reflns_threshold_expression >2sigma(I)
_cod_data_source_file b800625c.txt
_cod_data_source_block mfnh078
_cod_original_cell_volume 1701.5(12)
_cod_original_sg_symbol_Hall P-2yc
_cod_original_sg_symbol_H-M Pc
_cod_database_code 7003857

loop_
_symmetry_equiv_pos_as_xyz
'x, y, z'
'x, -y, z+1/2'

loop_
_atom_site_label
_atom_site_type_symbol
_atom_site_fract_x
_atom_site_fract_y
_atom_site_fract_z
_atom_site_U_iso_or_equiv
_atom_site_adp_type
_atom_site_occupancy
_atom_site_symmetry_multiplicity
_atom_site_calc_flag
_atom_site_refinement_flags
_atom_site_disorder_assembly
_atom_site_disorder_group
C1 C -0.4983(5) -0.2251(4) -0.5549(4) 0.0249(11) Uani 1 1 d . . .
C2 C -0.7425(4) -0.2706(4) -0.6656(4) 0.0262(11) Uani 1 1 d . . .
C3 C -0.8139(5) -0.3545(4) -0.7484(4) 0.0283(11) Uani 1 1 d . . .
C4 C -0.9280(5) -0.4108(5) -0.7656(4) 0.0378(13) Uani 1 1 d . . .
H4 H -0.9778 -0.4678 -0.8209 0.045 Uiso 1 1 calc R . .
C5 C -0.9707(5) -0.3863(5) -0.7048(4) 0.0394(13) Uani 1 1 d . . .
H5 H -1.0463 -0.4292 -0.7158 0.047 Uiso 1 1 calc R . .
C6 C -0.9021(5) -0.2982(5) -0.6272(4) 0.0352(12) Uani 1 1 d . . .
H6 H -0.9340 -0.2787 -0.5872 0.042 Uiso 1 1 calc R . .
C7 C -0.7880(5) -0.2379(4) -0.6062(4) 0.0283(11) Uani 1 1 d . . .
C8 C -0.7770(5) -0.3762(5) -0.8227(4) 0.0333(12) Uani 1 1 d . . .
H8 H -0.6816 -0.3514 -0.7884 0.040 Uiso 1 1 calc R . .
C9 C -0.8620(6) -0.2876(6) -0.9149(5) 0.0486(15) Uani 1 1 d . . .
H9A H -0.8388 -0.3015 -0.9630 0.073 Uiso 1 1 calc R . .
H9B H -0.8445 -0.1985 -0.8925 0.073 Uiso 1 1 calc R . .
H9C H -0.9565 -0.3066 -0.9475 0.073 Uiso 1 1 calc R . .
C10 C -0.7915(6) -0.5140(5) -0.8567(5) 0.0486(16) Uani 1 1 d . . .
H10A H -0.7662 -0.5214 -0.9041 0.073 Uiso 1 1 calc R . .
H10B H -0.8842 -0.5411 -0.8901 0.073 Uiso 1 1 calc R . .
H10C H -0.7336 -0.5685 -0.7979 0.073 Uiso 1 1 calc R . .
C11 C -0.7283(5) -0.1342(4) -0.5264(4) 0.0319(12) Uani 1 1 d . . .
H11 H -0.6459 -0.1022 -0.5184 0.038 Uiso 1 1 calc R . .
C12 C -0.6896(6) -0.1841(5) -0.4240(4) 0.0404(13) Uani 1 1 d . . .
H12A H -0.6513 -0.1145 -0.3746 0.061 Uiso 1 1 calc R . .
H12B H -0.6238 -0.2525 -0.4015 0.061 Uiso 1 1 calc R . .
H12C H -0.7687 -0.2174 -0.4303 0.061 Uiso 1 1 calc R . .
C13 C -0.8248(6) -0.0220(5) -0.5594(5) 0.0455(15) Uani 1 1 d . . .
H13A H -0.7845 0.0438 -0.5068 0.068 Uiso 1 1 calc R . .
H13B H -0.9076 -0.0518 -0.5699 0.068 Uiso 1 1 calc R . .
H13C H -0.8440 0.0137 -0.6225 0.068 Uiso 1 1 calc R . .
C14 C -0.2949(5) -0.1148(4) -0.5191(4) 0.0267(11) Uani 1 1 d . . .
C15 C -0.2212(5) -0.2137(5) -0.5229(4) 0.0325(12) Uani 1 1 d . . .
C16 C -0.0845(5) -0.1998(6) -0.4686(4) 0.0422(14) Uani 1 1 d . . .
H16 H -0.0325 -0.2666 -0.4692 0.051 Uiso 1 1 calc R . .
C17 C -0.0220(5) -0.0901(6) -0.4132(5) 0.0479(15) Uani 1 1 d . . .
H17 H 0.0722 -0.0840 -0.3736 0.057 Uiso 1 1 calc R . .
C18 C -0.0964(6) 0.0099(6) -0.4154(5) 0.0488(16) Uani 1 1 d . . .
H18 H -0.0528 0.0862 -0.3799 0.059 Uiso 1 1 calc R . .
C19 C -0.2341(5) 0.0017(5) -0.4686(4) 0.0347(13) Uani 1 1 d . . .
C20 C -0.2850(5) -0.3297(4) -0.5925(4) 0.0312(12) Uani 1 1 d . . .
H20 H -0.3835 -0.3245 -0.6274 0.037 Uiso 1 1 calc R . .
C21 C -0.2375(6) -0.4572(5) -0.5384(5) 0.0507(15) Uani 1 1 d . . .
H21A H -0.2830 -0.5265 -0.5874 0.076 Uiso 1 1 calc R . .
H21B H -0.2576 -0.4625 -0.4878 0.076 Uiso 1 1 calc R . .
H21C H -0.1413 -0.4649 -0.5049 0.076 Uiso 1 1 calc R . .
C22 C -0.2555(6) -0.3257(6) -0.6732(4) 0.0456(14) Uani 1 1 d . . .
H22A H -0.2868 -0.2445 -0.7097 0.068 Uiso 1 1 calc R . .
H22B H -0.3016 -0.3963 -0.7207 0.068 Uiso 1 1 calc R . .
H22C H -0.1595 -0.3336 -0.6405 0.068 Uiso 1 1 calc R . .
C23 C -0.3164(5) 0.1172(5) -0.4804(4) 0.0398(14) Uani 1 1 d . . .
H23 H -0.4027 0.0859 -0.4947 0.048 Uiso 1 1 calc R . .
C24 C -0.3471(6) 0.1945(5) -0.5712(5) 0.0506(16) Uani 1 1 d . . .
H24A H -0.4009 0.2690 -0.5796 0.076 Uiso 1 1 calc R . .
H24B H -0.3966 0.1413 -0.6320 0.076 Uiso 1 1 calc R . .
H24C H -0.2638 0.2228 -0.5605 0.076 Uiso 1 1 calc R . .
C25 C -0.2512(7) 0.2023(6) -0.3873(6) 0.0632(19) Uani 1 1 d . . .
H25A H -0.3101 0.2742 -0.4002 0.095 Uiso 1 1 calc R . .
H25B H -0.1665 0.2345 -0.3719 0.095 Uiso 1 1 calc R . .
H25C H -0.2352 0.1528 -0.3298 0.095 Uiso 1 1 calc R . .
C26 C -0.3404(5) -0.2558(4) -0.3743(4) 0.0300(12) Uani 1 1 d . . .
C27 C -0.2278(6) -0.3305(6) -0.3142(4) 0.0469(15) Uani 1 1 d . . .
H27 H -0.2196 -0.4105 -0.3379 0.056 Uiso 1 1 calc R . .
C28 C -0.1285(6) -0.2868(6) -0.2200(5) 0.0540(16) Uani 1 1 d . . .
H28 H -0.0508 -0.3370 -0.1787 0.065 Uiso 1 1 calc R . .
C29 C -0.1393(6) -0.1718(6) -0.1843(5) 0.0501(15) Uani 1 1 d . . .
H29 H -0.0692 -0.1423 -0.1194 0.060 Uiso 1 1 calc R . .
C30 C -0.2520(6) -0.1005(5) -0.2432(4) 0.0441(14) Uani 1 1 d . . .
H30 H -0.2611 -0.0224 -0.2179 0.053 Uiso 1 1 calc R . .
C31 C -0.3524(5) -0.1405(5) -0.3387(4) 0.0348(12) Uani 1 1 d . . .
H31 H -0.4294 -0.0892 -0.3797 0.042 Uiso 1 1 calc R . .
C32 C -0.5019(5) -0.4265(5) -0.4816(4) 0.0341(13) Uani 1 1 d . . .
C33 C -0.5499(5) -0.4996(4) -0.5675(4) 0.0352(12) Uani 1 1 d . . .
H33 H -0.5466 -0.4680 -0.6212 0.042 Uiso 1 1 calc R . .
C34 C -0.6032(5) -0.6202(5) -0.5743(5) 0.0452(15) Uani 1 1 d . . .
H34 H -0.6375 -0.6701 -0.6335 0.054 Uiso 1 1 calc R . .
C35 C -0.6065(6) -0.6676(5) -0.4962(5) 0.0510(17) Uani 1 1 d . . .
H35 H -0.6434 -0.7494 -0.5015 0.061 Uiso 1 1 calc R . .
C36 C -0.5557(6) -0.5953(5) -0.4105(5) 0.0466(15) Uani 1 1 d . . .
H36 H -0.5555 -0.6288 -0.3557 0.056 Uiso 1 1 calc R . .
C37 C -0.5050(5) -0.4745(5) -0.4029(4) 0.0397(13) Uani 1 1 d . . .
H37 H -0.4724 -0.4247 -0.3440 0.048 Uiso 1 1 calc R . .
B B -0.5686(5) -0.1033(5) -0.6728(4) 0.0281(13) Uani 1 1 d . . .
N1 N -0.6183(3) -0.2225(3) -0.6433(3) 0.0222(8) Uani 1 1 d . . .
N2 N -0.4358(3) -0.1263(3) -0.5660(3) 0.0230(8) Uani 1 1 d . . .
N3 N -0.4474(4) -0.3015(3) -0.4731(3) 0.0271(9) Uani 1 1 d . . .
Cl1 Cl -0.54692(11) -0.12150(10) -0.77539(9) 0.0348(3) Uani 1 1 d . . .
Cl2 Cl -0.66239(12) 0.04179(10) -0.68893(10) 0.0365(3) Uani 1 1 d . . .

loop_
_atom_site_aniso_label
_atom_site_aniso_U_11
_atom_site_aniso_U_22
_atom_site_aniso_U_33
_atom_site_aniso_U_23
_atom_site_aniso_U_13
_atom_site_aniso_U_12
C1 0.034(3) 0.018(2) 0.028(3) -0.002(2) 0.021(3) 0.000(2)
C2 0.022(2) 0.025(2) 0.028(3) 0.001(2) 0.012(2) 0.001(2)
C3 0.029(3) 0.028(3) 0.027(3) -0.003(2) 0.016(2) 0.001(2)
C4 0.031(3) 0.042(3) 0.039(3) -0.012(2) 0.019(3) -0.009(2)
C5 0.032(3) 0.044(3) 0.044(4) -0.008(3) 0.023(3) -0.011(2)
C6 0.031(3) 0.043(3) 0.033(3) -0.005(2) 0.020(3) -0.003(2)
C7 0.029(3) 0.028(2) 0.029(3) -0.002(2) 0.017(2) 0.001(2)
C8 0.033(3) 0.038(3) 0.030(3) -0.010(2) 0.019(3) -0.003(2)
C9 0.044(3) 0.062(4) 0.036(4) -0.001(3) 0.021(3) 0.003(3)
C10 0.050(3) 0.045(3) 0.062(4) -0.029(3) 0.039(3) -0.016(3)
C11 0.033(3) 0.031(3) 0.041(3) -0.006(2) 0.027(3) -0.005(2)
C12 0.049(3) 0.040(3) 0.039(4) -0.008(3) 0.030(3) -0.004(3)
C13 0.057(4) 0.034(3) 0.056(4) 0.000(3) 0.039(4) 0.007(3)
C14 0.026(3) 0.034(3) 0.024(3) 0.002(2) 0.017(2) 0.000(2)
C15 0.030(3) 0.035(3) 0.034(3) 0.007(2) 0.019(3) 0.002(2)
C16 0.025(3) 0.056(4) 0.041(4) 0.001(3) 0.016(3) 0.003(2)
C17 0.025(3) 0.060(4) 0.051(4) -0.010(3) 0.017(3) -0.011(3)
C18 0.041(3) 0.059(4) 0.047(4) -0.023(3) 0.026(3) -0.019(3)
C19 0.037(3) 0.040(3) 0.036(3) -0.011(2) 0.026(3) -0.010(2)
C20 0.026(3) 0.033(3) 0.038(3) 0.001(2) 0.020(3) 0.002(2)
C21 0.050(3) 0.034(3) 0.068(4) 0.007(3) 0.034(3) 0.012(3)
C22 0.044(3) 0.053(3) 0.047(4) -0.006(3) 0.030(3) -0.001(3)
C23 0.046(3) 0.035(3) 0.055(4) -0.016(3) 0.039(3) -0.015(2)
C24 0.067(4) 0.035(3) 0.076(5) 0.004(3) 0.057(4) 0.002(3)
C25 0.065(4) 0.059(4) 0.080(5) -0.039(4) 0.050(4) -0.028(3)
C26 0.029(3) 0.035(3) 0.020(3) 0.008(2) 0.011(2) -0.001(2)
C27 0.046(4) 0.048(3) 0.033(4) 0.004(3) 0.015(3) 0.011(3)
C28 0.042(3) 0.064(4) 0.034(4) 0.004(3) 0.009(3) 0.010(3)
C29 0.044(4) 0.061(4) 0.026(3) 0.003(3) 0.008(3) -0.010(3)
C30 0.056(4) 0.046(3) 0.031(3) -0.009(3) 0.025(3) -0.009(3)
C31 0.032(3) 0.037(3) 0.034(3) 0.003(2) 0.018(3) -0.001(2)
C32 0.030(3) 0.029(3) 0.046(4) 0.010(2) 0.023(3) 0.008(2)
C33 0.039(3) 0.025(3) 0.041(4) 0.001(2) 0.022(3) 0.000(2)
C34 0.043(3) 0.034(3) 0.053(4) -0.003(3) 0.024(3) 0.001(2)
C35 0.048(4) 0.029(3) 0.083(5) 0.011(3) 0.042(4) -0.003(3)
C36 0.049(3) 0.041(3) 0.062(5) 0.020(3) 0.039(4) 0.002(3)
C37 0.048(3) 0.041(3) 0.043(4) 0.011(3) 0.033(3) 0.003(3)
B 0.028(3) 0.025(3) 0.032(3) 0.002(2) 0.018(3) 0.003(2)
N1 0.021(2) 0.0237(19) 0.019(2) -0.0011(17) 0.0102(19) -0.0001(16)
N2 0.025(2) 0.0211(18) 0.025(2) -0.0008(17) 0.0151(19) -0.0016(16)
N3 0.028(2) 0.028(2) 0.026(3) 0.0029(18) 0.016(2) -0.0006(17)
Cl1 0.0458(7) 0.0326(6) 0.0318(7) 0.0013(6) 0.0255(7) 0.0011(6)
Cl2 0.0414(7) 0.0283(6) 0.0405(8) 0.0031(6) 0.0238(6) 0.0063(6)

loop_
_atom_type_symbol
_atom_type_description
_atom_type_scat_dispersion_real
_atom_type_scat_dispersion_imag
_atom_type_scat_source
C C 0.0033 0.0016 'International Tables Vol C Tables 4.2.6.8 and 6.1.1.4'
H H 0.0000 0.0000 'International Tables Vol C Tables 4.2.6.8 and 6.1.1.4'
B B 0.0013 0.0007 'International Tables Vol C Tables 4.2.6.8 and 6.1.1.4'
N N 0.0061 0.0033 'International Tables Vol C Tables 4.2.6.8 and 6.1.1.4'
Cl Cl 0.1484 0.1585 'International Tables Vol C Tables 4.2.6.8 and 6.1.1.4'

loop_
_geom_angle_atom_site_label_1
_geom_angle_atom_site_label_2
_geom_angle_atom_site_label_3
_geom_angle
_geom_angle_site_symmetry_1
_geom_angle_site_symmetry_3
_geom_angle_publ_flag
N1 C1 N3 131.6(4) . . ?
N1 C1 N2 101.6(4) . . ?
N3 C1 N2 126.8(4) . . ?
C7 C2 C3 121.9(4) . . ?
C7 C2 N1 121.4(4) . . ?
C3 C2 N1 116.7(4) . . ?
C4 C3 C2 117.5(4) . . ?
C4 C3 C8 119.8(4) . . ?
C2 C3 C8 122.5(4) . . ?
C5 C4 C3 121.8(5) . . ?
C5 C4 H4 119.1 . . ?
C3 C4 H4 119.1 . . ?
C4 C5 C6 119.2(5) . . ?
C4 C5 H5 120.4 . . ?
C6 C5 H5 120.4 . . ?
C5 C6 C7 122.0(5) . . ?
C5 C6 H6 119.0 . . ?
C7 C6 H6 119.0 . . ?
C6 C7 C2 117.5(4) . . ?
C6 C7 C11 117.6(4) . . ?
C2 C7 C11 124.8(4) . . ?
C10 C8 C3 113.7(4) . . ?
C10 C8 C9 110.4(4) . . ?
C3 C8 C9 109.2(4) . . ?
C10 C8 H8 107.8 . . ?
C3 C8 H8 107.8 . . ?
C9 C8 H8 107.8 . . ?
C8 C9 H9A 109.5 . . ?
C8 C9 H9B 109.5 . . ?
H9A C9 H9B 109.5 . . ?
C8 C9 H9C 109.5 . . ?
H9A C9 H9C 109.5 . . ?
H9B C9 H9C 109.5 . . ?
C8 C10 H10A 109.5 . . ?
C8 C10 H10B 109.5 . . ?
H10A C10 H10B 109.5 . . ?
C8 C10 H10C 109.5 . . ?
H10A C10 H10C 109.5 . . ?
H10B C10 H10C 109.5 . . ?
C7 C11 C12 112.0(4) . . ?
C7 C11 C13 110.7(4) . . ?
C12 C11 C13 109.9(4) . . ?
C7 C11 H11 108.1 . . ?
C12 C11 H11 108.1 . . ?
C13 C11 H11 108.1 . . ?
C11 C12 H12A 109.5 . . ?
C11 C12 H12B 109.5 . . ?
H12A C12 H12B 109.5 . . ?
C11 C12 H12C 109.5 . . ?
H12A C12 H12C 109.5 . . ?
H12B C12 H12C 109.5 . . ?
C11 C13 H13A 109.5 . . ?
C11 C13 H13B 109.5 . . ?
H13A C13 H13B 109.5 . . ?
C11 C13 H13C 109.5 . . ?
H13A C13 H13C 109.5 . . ?
H13B C13 H13C 109.5 . . ?
C15 C14 C19 121.5(4) . . ?
C15 C14 N2 121.6(4) . . ?
C19 C14 N2 116.8(4) . . ?
C16 C15 C14 118.1(5) . . ?
C16 C15 C20 118.2(5) . . ?
C14 C15 C20 123.3(4) . . ?
C15 C16 C17 121.1(5) . . ?
C15 C16 H16 119.4 . . ?
C17 C16 H16 119.4 . . ?
C18 C17 C16 120.1(5) . . ?
C18 C17 H17 119.9 . . ?
C16 C17 H17 119.9 . . ?
C17 C18 C19 121.3(5) . . ?
C17 C18 H18 119.3 . . ?
C19 C18 H18 119.3 . . ?
C18 C19 C14 117.4(4) . . ?
C18 C19 C23 120.9(4) . . ?
C14 C19 C23 121.4(4) . . ?
C21 C20 C15 114.2(5) . . ?
C21 C20 C22 108.3(4) . . ?
C15 C20 C22 109.3(4) . . ?
C21 C20 H20 108.3 . . ?
C15 C20 H20 108.3 . . ?
C22 C20 H20 108.3 . . ?
C20 C21 H21A 109.5 . . ?
C20 C21 H21B 109.5 . . ?
H21A C21 H21B 109.5 . . ?
C20 C21 H21C 109.5 . . ?
H21A C21 H21C 109.5 . . ?
H21B C21 H21C 109.5 . . ?
C20 C22 H22A 109.5 . . ?
C20 C22 H22B 109.5 . . ?
H22A C22 H22B 109.5 . . ?
C20 C22 H22C 109.5 . . ?
H22A C22 H22C 109.5 . . ?
H22B C22 H22C 109.5 . . ?
C19 C23 C24 109.0(4) . . ?
C19 C23 C25 114.0(5) . . ?
C24 C23 C25 109.9(5) . . ?
C19 C23 H23 107.9 . . ?
C24 C23 H23 107.9 . . ?
C25 C23 H23 107.9 . . ?
C23 C24 H24A 109.5 . . ?
C23 C24 H24B 109.5 . . ?
H24A C24 H24B 109.5 . . ?
C23 C24 H24C 109.5 . . ?
H24A C24 H24C 109.5 . . ?
H24B C24 H24C 109.5 . . ?
C23 C25 H25A 109.5 . . ?
C23 C25 H25B 109.5 . . ?
H25A C25 H25B 109.5 . . ?
C23 C25 H25C 109.5 . . ?
H25A C25 H25C 109.5 . . ?
H25B C25 H25C 109.5 . . ?
C31 C26 C27 120.2(5) . . ?
C31 C26 N3 120.2(4) . . ?
C27 C26 N3 119.6(5) . . ?
C28 C27 C26 118.8(5) . . ?
C28 C27 H27 120.6 . . ?
C26 C27 H27 120.6 . . ?
C27 C28 C29 121.3(5) . . ?
C27 C28 H28 119.3 . . ?
C29 C28 H28 119.3 . . ?
C30 C29 C28 119.3(5) . . ?
C30 C29 H29 120.4 . . ?
C28 C29 H29 120.4 . . ?
C29 C30 C31 120.9(5) . . ?
C29 C30 H30 119.6 . . ?
C31 C30 H30 119.6 . . ?
C30 C31 C26 119.5(5) . . ?
C30 C31 H31 120.3 . . ?
C26 C31 H31 120.3 . . ?
C37 C32 C33 119.8(5) . . ?
C37 C32 N3 119.8(5) . . ?
C33 C32 N3 120.3(5) . . ?
C32 C33 C34 119.3(5) . . ?
C32 C33 H33 120.4 . . ?
C34 C33 H33 120.4 . . ?
C35 C34 C33 120.8(6) . . ?
C35 C34 H34 119.6 . . ?
C33 C34 H34 119.6 . . ?
C36 C35 C34 119.4(5) . . ?
C36 C35 H35 120.3 . . ?
C34 C35 H35 120.3 . . ?
C35 C36 C37 120.9(5) . . ?
C35 C36 H36 119.6 . . ?
C37 C36 H36 119.6 . . ?
C36 C37 C32 119.8(5) . . ?
C36 C37 H37 120.1 . . ?
C32 C37 H37 120.1 . . ?
N2 B N1 83.3(3) . . ?
N2 B Cl1 112.4(3) . . ?
N1 B Cl1 118.1(3) . . ?
N2 B Cl2 117.1(3) . . ?
N1 B Cl2 112.4(3) . . ?
Cl1 B Cl2 111.2(3) . . ?
C1 N1 C2 128.1(4) . . ?
C1 N1 B 87.7(3) . . ?
C2 N1 B 137.5(4) . . ?
C1 N2 C14 126.2(4) . . ?
C1 N2 B 87.4(3) . . ?
C14 N2 B 137.9(4) . . ?
C1 N3 C32 121.0(4) . . ?
C1 N3 C26 120.0(4) . . ?
C32 N3 C26 118.9(4) . . ?

loop_
_geom_bond_atom_site_label_1
_geom_bond_atom_site_label_2
_geom_bond_distance
_geom_bond_site_symmetry_2
_geom_bond_publ_flag
C1 N1 1.341(6) . ?
C1 N3 1.352(6) . ?
C1 N2 1.360(6) . ?
C2 C7 1.401(7) . ?
C2 C3 1.409(7) . ?
C2 N1 1.440(6) . ?
C3 C4 1.393(7) . ?
C3 C8 1.521(7) . ?
C4 C5 1.376(7) . ?
C4 H4 0.9500 . ?
C5 C6 1.387(7) . ?
C5 H5 0.9500 . ?
C6 C7 1.388(7) . ?
C6 H6 0.9500 . ?
C7 C11 1.516(7) . ?
C8 C10 1.519(7) . ?
C8 C9 1.546(8) . ?
C8 H8 1.0000 . ?
C9 H9A 0.9800 . ?
C9 H9B 0.9800 . ?
C9 H9C 0.9800 . ?
C10 H10A 0.9800 . ?
C10 H10B 0.9800 . ?
C10 H10C 0.9800 . ?
C11 C12 1.528(7) . ?
C11 C13 1.530(7) . ?
C11 H11 1.0000 . ?
C12 H12A 0.9800 . ?
C12 H12B 0.9800 . ?
C12 H12C 0.9800 . ?
C13 H13A 0.9800 . ?
C13 H13B 0.9800 . ?
C13 H13C 0.9800 . ?
C14 C15 1.400(7) . ?
C14 C19 1.419(7) . ?
C14 N2 1.441(6) . ?
C15 C16 1.385(7) . ?
C15 C20 1.531(7) . ?
C16 C17 1.387(8) . ?
C16 H16 0.9500 . ?
C17 C18 1.376(8) . ?
C17 H17 0.9500 . ?
C18 C19 1.391(7) . ?
C18 H18 0.9500 . ?
C19 C23 1.517(7) . ?
C20 C21 1.518(7) . ?
C20 C22 1.539(7) . ?
C20 H20 1.0000 . ?
C21 H21A 0.9800 . ?
C21 H21B 0.9800 . ?
C21 H21C 0.9800 . ?
C22 H22A 0.9800 . ?
C22 H22B 0.9800 . ?
C22 H22C 0.9800 . ?
C23 C24 1.522(8) . ?
C23 C25 1.523(8) . ?
C23 H23 1.0000 . ?
C24 H24A 0.9800 . ?
C24 H24B 0.9800 . ?
C24 H24C 0.9800 . ?
C25 H25A 0.9800 . ?
C25 H25B 0.9800 . ?
C25 H25C 0.9800 . ?
C26 C31 1.382(7) . ?
C26 C27 1.388(7) . ?
C26 N3 1.449(6) . ?
C27 C28 1.374(8) . ?
C27 H27 0.9500 . ?
C28 C29 1.375(8) . ?
C28 H28 0.9500 . ?
C29 C30 1.367(8) . ?
C29 H29 0.9500 . ?
C30 C31 1.377(8) . ?
C30 H30 0.9500 . ?
C31 H31 0.9500 . ?
C32 C37 1.387(7) . ?
C32 C33 1.387(7) . ?
C32 N3 1.442(6) . ?
C33 C34 1.399(7) . ?
C33 H33 0.9500 . ?
C34 C35 1.376(9) . ?
C34 H34 0.9500 . ?
C35 C36 1.376(9) . ?
C35 H35 0.9500 . ?
C36 C37 1.385(7) . ?
C36 H36 0.9500 . ?
C37 H37 0.9500 . ?
B N2 1.571(7) . ?
B N1 1.579(7) . ?
B Cl1 1.832(6) . ?
B Cl2 1.832(5) . ?

loop_
_geom_torsion_atom_site_label_1
_geom_torsion_atom_site_label_2
_geom_torsion_atom_site_label_3
_geom_torsion_atom_site_label_4
_geom_torsion
_geom_torsion_site_symmetry_1
_geom_torsion_site_symmetry_2
_geom_torsion_site_symmetry_3
_geom_torsion_site_symmetry_4
_geom_torsion_publ_flag
C7 C2 C3 C4 -4.1(7) . . . . ?
N1 C2 C3 C4 174.4(4) . . . . ?
C7 C2 C3 C8 171.0(4) . . . . ?
N1 C2 C3 C8 -10.6(6) . . . . ?
C2 C3 C4 C5 0.1(7) . . . . ?
C8 C3 C4 C5 -175.1(5) . . . . ?
C3 C4 C5 C6 3.2(8) . . . . ?
C4 C5 C6 C7 -2.8(8) . . . . ?
C5 C6 C7 C2 -1.0(7) . . . . ?
C5 C6 C7 C11 174.3(5) . . . . ?
C3 C2 C7 C6 4.5(7) . . . . ?
N1 C2 C7 C6 -173.8(4) . . . . ?
C3 C2 C7 C11 -170.4(4) . . . . ?
N1 C2 C7 C11 11.2(7) . . . . ?
C4 C3 C8 C10 -44.0(6) . . . . ?
C2 C3 C8 C10 141.1(5) . . . . ?
C4 C3 C8 C9 79.7(6) . . . . ?
C2 C3 C8 C9 -95.2(5) . . . . ?
C6 C7 C11 C12 59.3(6) . . . . ?
C2 C7 C11 C12 -125.7(5) . . . . ?
C6 C7 C11 C13 -63.6(6) . . . . ?
C2 C7 C11 C13 111.3(5) . . . . ?
C19 C14 C15 C16 5.5(7) . . . . ?
N2 C14 C15 C16 -174.4(4) . . . . ?
C19 C14 C15 C20 -167.9(4) . . . . ?
N2 C14 C15 C20 12.1(7) . . . . ?
C14 C15 C16 C17 -1.1(8) . . . . ?
C20 C15 C16 C17 172.6(5) . . . . ?
C15 C16 C17 C18 -3.2(9) . . . . ?
C16 C17 C18 C19 3.2(9) . . . . ?
C17 C18 C19 C14 1.1(8) . . . . ?
C17 C18 C19 C23 -173.0(6) . . . . ?
C15 C14 C19 C18 -5.5(7) . . . . ?
N2 C14 C19 C18 174.5(4) . . . . ?
C15 C14 C19 C23 168.6(5) . . . . ?
N2 C14 C19 C23 -11.5(7) . . . . ?
C16 C15 C20 C21 60.8(6) . . . . ?
C14 C15 C20 C21 -125.8(5) . . . . ?
C16 C15 C20 C22 -60.6(6) . . . . ?
C14 C15 C20 C22 112.8(5) . . . . ?
C18 C19 C23 C24 85.6(6) . . . . ?
C14 C19 C23 C24 -88.2(6) . . . . ?
C18 C19 C23 C25 -37.7(7) . . . . ?
C14 C19 C23 C25 148.5(5) . . . . ?
C31 C26 C27 C28 -1.0(8) . . . . ?
N3 C26 C27 C28 -178.8(5) . . . . ?
C26 C27 C28 C29 0.6(9) . . . . ?
C27 C28 C29 C30 0.9(9) . . . . ?
C28 C29 C30 C31 -2.0(8) . . . . ?
C29 C30 C31 C26 1.6(8) . . . . ?
C27 C26 C31 C30 -0.1(7) . . . . ?
N3 C26 C31 C30 177.7(4) . . . . ?
C37 C32 C33 C34 1.2(7) . . . . ?
N3 C32 C33 C34 -179.6(4) . . . . ?
C32 C33 C34 C35 -1.0(8) . . . . ?
C33 C34 C35 C36 -0.5(8) . . . . ?
C34 C35 C36 C37 1.8(8) . . . . ?
C35 C36 C37 C32 -1.6(8) . . . . ?
C33 C32 C37 C36 0.1(7) . . . . ?
N3 C32 C37 C36 -179.1(4) . . . . ?
N3 C1 N1 C2 23.2(7) . . . . ?
N2 C1 N1 C2 -156.0(4) . . . . ?
N3 C1 N1 B 178.1(5) . . . . ?
N2 C1 N1 B -1.1(4) . . . . ?
C7 C2 N1 C1 51.0(6) . . . . ?
C3 C2 N1 C1 -127.4(5) . . . . ?
C7 C2 N1 B -90.2(7) . . . . ?
C3 C2 N1 B 91.3(6) . . . . ?
N2 B N1 C1 0.9(3) . . . . ?
Cl1 B N1 C1 112.8(4) . . . . ?
Cl2 B N1 C1 -115.7(4) . . . . ?
N2 B N1 C2 151.4(5) . . . . ?
Cl1 B N1 C2 -96.7(6) . . . . ?
Cl2 B N1 C2 34.8(7) . . . . ?
N1 C1 N2 C14 -151.4(4) . . . . ?
N3 C1 N2 C14 29.3(7) . . . . ?
N1 C1 N2 B 1.1(4) . . . . ?
N3 C1 N2 B -178.2(5) . . . . ?
C15 C14 N2 C1 50.0(7) . . . . ?
C19 C14 N2 C1 -130.0(5) . . . . ?
C15 C14 N2 B -86.5(6) . . . . ?
C19 C14 N2 B 93.6(6) . . . . ?
N1 B N2 C1 -0.9(3) . . . . ?
Cl1 B N2 C1 -118.6(3) . . . . ?
Cl2 B N2 C1 110.9(4) . . . . ?
N1 B N2 C14 145.3(5) . . . . ?
Cl1 B N2 C14 27.6(6) . . . . ?
Cl2 B N2 C14 -102.9(5) . . . . ?
N1 C1 N3 C32 22.8(7) . . . . ?
N2 C1 N3 C32 -158.1(4) . . . . ?
N1 C1 N3 C26 -154.2(5) . . . . ?
N2 C1 N3 C26 24.8(7) . . . . ?
C37 C32 N3 C1 -145.5(5) . . . . ?
C33 C32 N3 C1 35.2(6) . . . . ?
C37 C32 N3 C26 31.5(6) . . . . ?
C33 C32 N3 C26 -147.7(4) . . . . ?
C31 C26 N3 C1 51.8(6) . . . . ?
C27 C26 N3 C1 -130.4(5) . . . . ?
C31 C26 N3 C32 -125.3(5) . . . . ?
C27 C26 N3 C32 52.5(6) . . . . ?
